data_7154685
loop_
_publ_author_name
'Zhang, Zhi-Pei'
'Dong, Nan'
'Li, Xin'
'Cheng, Jin-Pei'

_publ_section_title
;
 Highly enantioselective Michael addition reactions of 2-substituted
 benzofuran-3(2H)-ones to nitroolefins.
;
_journal_issue 39
_journal_name_full 'Organic &amp; biomolecular chemistry'
_journal_page_first 9943
_journal_page_last 9947
_journal_paper_doi 10.1039/c5ob01691f
_journal_volume 13
_journal_year 2015
_chemical_absolute_configuration ad
_chemical_formula_moiety 'C18 H16 Br N O4'
_chemical_formula_sum 'C18 H16 Br N O4'
_chemical_formula_weight 390.23
_space_group_crystal_system monoclinic
_space_group_IT_number 4
_space_group_name_Hall 'P 2yb'
_space_group_name_H-M_alt 'P 1 21 1'
_symmetry_space_group_name_Hall 'P 2yb'
_symmetry_space_group_name_H-M 'P 1 21 1'
_atom_sites_solution_hydrogens geom
_atom_sites_solution_primary direct
_atom_sites_solution_secondary difmap
_audit_creation_method SHELXL-2014/7
_audit_update_record
;
2015-07-07 deposited with the CCDC.
2015-09-01 downloaded from the CCDC.
;
_cell_angle_alpha 90
_cell_angle_beta 99.729(7)
_cell_angle_gamma 90
_cell_formula_units_Z 2
_cell_length_a 9.528(3)
_cell_length_b 7.509(2)
_cell_length_c 11.706(4)
_cell_measurement_reflns_used 3353
_cell_measurement_temperature 113(2)
_cell_measurement_theta_max 27.50
_cell_measurement_theta_min 3.00
_cell_volume 825.5(4)
_computing_cell_refinement 'CrystalClear-SM Expert 2.1 b42'
_computing_data_collection 'CrystalClear-SM Expert 2.1 b42 (Rigaku, 2015)'
_computing_data_reduction 'CrystalClear-SM Expert 2.1 b42'
_computing_molecular_graphics 'CrystalStructure 4.1'
_computing_publication_material 'CrystalStructure 4.1 (Rigaku, 2014)'
_computing_structure_refinement 'SHELXL-2014/7 (Sheldrick, 2014)'
_computing_structure_solution 'SIR2011 (Burla, et al., 2012)'
_diffrn_ambient_temperature 113(2)
_diffrn_detector_area_resol_mean 5.814
_diffrn_measured_fraction_theta_full 0.999
_diffrn_measured_fraction_theta_max 0.995
_diffrn_measurement_device_type 'Rigaku XtaLAB P200'
_diffrn_measurement_method \w
_diffrn_radiation_type MoK\a
_diffrn_radiation_wavelength 0.71075
_diffrn_reflns_av_R_equivalents 0.0246
_diffrn_reflns_av_unetI/netI 0.0457
_diffrn_reflns_laue_measured_fraction_full 0.999
_diffrn_reflns_laue_measured_fraction_max 0.995
_diffrn_reflns_limit_h_max 12
_diffrn_reflns_limit_h_min -11
_diffrn_reflns_limit_k_max 10
_diffrn_reflns_limit_k_min -10
_diffrn_reflns_limit_l_max 15
_diffrn_reflns_limit_l_min -15
_diffrn_reflns_number 11465
_diffrn_reflns_point_group_measured_fraction_full 0.987
_diffrn_reflns_point_group_measured_fraction_max 0.967
_diffrn_reflns_theta_full 25.242
_diffrn_reflns_theta_max 28.754
_diffrn_reflns_theta_min 1.765
_exptl_absorpt_coefficient_mu 2.512
_exptl_absorpt_correction_T_max 0.668
_exptl_absorpt_correction_T_min 0.564
_exptl_absorpt_correction_type multi-scan
_exptl_absorpt_process_details 'REQAB (Rigaku, 1998)'
_exptl_crystal_colour colorless
_exptl_crystal_density_diffrn 1.570
_exptl_crystal_density_method 'not measured'
_exptl_crystal_description prism
_exptl_crystal_F_000 396
_exptl_crystal_size_max 0.220
_exptl_crystal_size_mid 0.200
_exptl_crystal_size_min 0.160
_refine_diff_density_max 0.581
_refine_diff_density_min -0.360
_refine_diff_density_rms 0.047
_refine_ls_abs_structure_details
; 
 Flack x determined using 1510 quotients [(I+)-(I-)]/[(I+)+(I-)] 
 (Parsons, Flack and Wagner, Acta Cryst. B69 (2013) 249-259). 
;
_refine_ls_abs_structure_Flack -0.002(3)
_refine_ls_extinction_method none
_refine_ls_goodness_of_fit_ref 0.874
_refine_ls_hydrogen_treatment constr
_refine_ls_matrix_type full
_refine_ls_number_parameters 218
_refine_ls_number_reflns 4145
_refine_ls_number_restraints 1
_refine_ls_restrained_S_all 0.874
_refine_ls_R_factor_all 0.0225
_refine_ls_R_factor_gt 0.0197
_refine_ls_shift/su_max 0.000
_refine_ls_shift/su_mean 0.000
_refine_ls_structure_factor_coef Fsqd
_refine_ls_weighting_details 'w=1/[\s^2^(Fo^2^)+(0.0069P)^2^] where P=(Fo^2^+2Fc^2^)/3'
_refine_ls_weighting_scheme calc
_refine_ls_wR_factor_gt 0.0366
_refine_ls_wR_factor_ref 0.0368
_reflns_Friedel_coverage 0.810
_reflns_friedel_fraction_full 0.973
_reflns_friedel_fraction_max 0.934
_reflns_number_gt 3674
_reflns_number_total 4145
_reflns_threshold_expression 'I > 2\s(I)'
_cod_data_source_file c5ob01691f2.cif
_cod_data_source_block shelxl
_cod_depositor_comments 'Adding full bibliography for 7154685.cif.'
_cod_database_code 7154685
_shelx_shelxl_version_number 2014/7
_shelx_space_group_comment
; 
The symmetry employed for this shelxl refinement is uniquely defined 
by the following loop, which should always be used as a source of 
symmetry information in preference to the above space-group names. 
They are only intended as comments. 
;
_shelx_estimated_absorpt_t_min 0.608
_shelx_estimated_absorpt_t_max 0.689

loop_
_space_group_symop_operation_xyz
'x, y, z'
'-x, y+1/2, -z'

loop_
_atom_site_label
_atom_site_type_symbol
_atom_site_fract_x
_atom_site_fract_y
_atom_site_fract_z
_atom_site_U_iso_or_equiv
_atom_site_adp_type
_atom_site_occupancy
_atom_site_site_symmetry_order
_atom_site_calc_flag
_atom_site_refinement_flags_posn
_atom_site_refinement_flags_adp
Br1 Br -0.09782(2) 0.28668(4) -0.06925(2) 0.02184(6) Uani 1 1 d . .
O1 O 0.41338(15) 0.2688(3) 0.17556(12) 0.0172(4) Uani 1 1 d . .
O2 O 0.56480(16) 0.3052(4) 0.47305(12) 0.0237(4) Uani 1 1 d . .
O3 O 0.1355(2) 0.0455(3) 0.47307(16) 0.0355(5) Uani 1 1 d . .
O4 O 0.12000(19) -0.1740(2) 0.35235(16) 0.0323(5) Uani 1 1 d . .
N1 N 0.1692(2) -0.0313(3) 0.39010(18) 0.0213(5) Uani 1 1 d . .
C1 C 0.5369(3) 0.1733(3) 0.1855(2) 0.0176(5) Uani 1 1 d . .
C2 C 0.6163(3) 0.1703(3) 0.2963(2) 0.0181(5) Uani 1 1 d . .
C3 C 0.7449(3) 0.0765(4) 0.3185(2) 0.0257(6) Uani 1 1 d . .
H3 H 0.8011 0.0748 0.3938 0.031 Uiso 1 1 calc R U
C4 C 0.7870(3) -0.0127(3) 0.2282(3) 0.0262(6) Uani 1 1 d . .
H4 H 0.8729 -0.0795 0.2416 0.031 Uiso 1 1 calc R U
C5 C 0.7076(3) -0.0078(4) 0.1180(3) 0.0303(7) Uani 1 1 d . .
H5 H 0.7410 -0.0703 0.0572 0.036 Uiso 1 1 calc R U
C6 C 0.5807(3) 0.0856(4) 0.0936(2) 0.0272(6) Uani 1 1 d . .
H6 H 0.5265 0.0894 0.0176 0.033 Uiso 1 1 calc R U
C7 C 0.5374(2) 0.2727(5) 0.36968(17) 0.0165(5) Uani 1 1 d . .
C8 C 0.4012(2) 0.3372(3) 0.29099(19) 0.0152(5) Uani 1 1 d . .
C9 C 0.2706(2) 0.2541(3) 0.33144(18) 0.0149(6) Uani 1 1 d . .
H9 H 0.2743 0.2919 0.4138 0.018 Uiso 1 1 calc R U
C10 C 0.2816(3) 0.0508(3) 0.3326(2) 0.0159(5) Uani 1 1 d . .
H10A H 0.2717 0.0065 0.2520 0.019 Uiso 1 1 calc R U
H10B H 0.3766 0.0148 0.3742 0.019 Uiso 1 1 calc R U
C11 C 0.3915(3) 0.5400(3) 0.2858(2) 0.0195(5) Uani 1 1 d . .
H11A H 0.3130 0.5740 0.2229 0.023 Uiso 1 1 calc R U
H11B H 0.3668 0.5840 0.3596 0.023 Uiso 1 1 calc R U
C12 C 0.5267(3) 0.6321(3) 0.2652(2) 0.0249(6) Uani 1 1 d . .
H12A H 0.5082 0.7596 0.2526 0.030 Uiso 1 1 calc R U
H12B H 0.5579 0.5807 0.1968 0.030 Uiso 1 1 calc R U
H12C H 0.6013 0.6157 0.3331 0.030 Uiso 1 1 calc R U
C13 C 0.1283(2) 0.3179(3) 0.26541(18) 0.0140(6) Uani 1 1 d . .
C14 C 0.0856(2) 0.2775(5) 0.14829(16) 0.0145(4) Uani 1 1 d . .
H14 H 0.1454 0.2086 0.1082 0.017 Uiso 1 1 calc R U
C15 C -0.0442(3) 0.3384(3) 0.09109(19) 0.0164(5) Uani 1 1 d . .
C16 C -0.1342(3) 0.4381(3) 0.1464(2) 0.0195(5) Uani 1 1 d . .
H16 H -0.2230 0.4788 0.1055 0.023 Uiso 1 1 calc R U
C17 C -0.0926(3) 0.4775(3) 0.2625(2) 0.0212(6) Uani 1 1 d . .
H17 H -0.1531 0.5458 0.3022 0.025 Uiso 1 1 calc R U
C18 C 0.0381(3) 0.4172(3) 0.3216(2) 0.0187(5) Uani 1 1 d . .
H18 H 0.0656 0.4445 0.4015 0.022 Uiso 1 1 calc R U

loop_
_atom_site_aniso_label
_atom_site_aniso_U_11
_atom_site_aniso_U_22
_atom_site_aniso_U_33
_atom_site_aniso_U_23
_atom_site_aniso_U_13
_atom_site_aniso_U_12
Br1 0.02289(11) 0.02262(11) 0.01738(9) -0.00030(17) -0.00415(7) 0.00226(17)
O1 0.0141(7) 0.0230(10) 0.0142(6) 0.0006(10) 0.0019(5) 0.0016(9)
O2 0.0243(8) 0.0249(12) 0.0189(7) 0.0004(10) -0.0048(6) -0.0039(10)
O3 0.0466(13) 0.0339(12) 0.0321(11) 0.0014(9) 0.0239(10) -0.0039(10)
O4 0.0303(10) 0.0251(15) 0.0390(10) 0.0032(8) -0.0010(8) -0.0119(8)
N1 0.0195(12) 0.0216(12) 0.0218(11) 0.0072(9) 0.0008(9) 0.0002(9)
C1 0.0138(13) 0.0171(13) 0.0231(13) 0.0012(10) 0.0067(10) -0.0030(9)
C2 0.0135(13) 0.0159(13) 0.0250(13) 0.0035(10) 0.0030(10) -0.0012(10)
C3 0.0143(13) 0.0223(14) 0.0394(16) 0.0078(12) 0.0016(12) -0.0009(10)
C4 0.0149(14) 0.0177(14) 0.0490(18) 0.0057(13) 0.0140(13) 0.0029(11)
C5 0.0278(17) 0.0242(15) 0.0449(18) -0.0028(13) 0.0233(14) -0.0020(12)
C6 0.0269(16) 0.0280(16) 0.0289(15) -0.0029(12) 0.0106(13) -0.0052(12)
C7 0.0145(10) 0.0136(12) 0.0201(10) 0.0034(14) -0.0009(8) -0.0051(14)
C8 0.0142(12) 0.0177(14) 0.0131(10) -0.0005(8) 0.0008(9) 0.0008(8)
C9 0.0143(11) 0.0181(18) 0.0118(9) -0.0005(9) 0.0011(8) 0.0000(10)
C10 0.0136(13) 0.0186(13) 0.0155(11) 0.0016(10) 0.0021(10) -0.0020(10)
C11 0.0170(14) 0.0159(13) 0.0247(13) 0.0017(10) 0.0010(11) 0.0010(10)
C12 0.0219(14) 0.0199(14) 0.0336(15) 0.0016(11) 0.0062(12) -0.0007(11)
C13 0.0137(11) 0.0113(16) 0.0174(10) 0.0021(9) 0.0036(8) -0.0026(9)
C14 0.0136(10) 0.0133(10) 0.0170(9) -0.0002(16) 0.0034(7) 0.0009(15)
C15 0.0166(12) 0.0164(13) 0.0157(11) 0.0008(8) 0.0012(9) -0.0044(9)
C16 0.0137(13) 0.0177(13) 0.0264(13) 0.0027(10) 0.0013(11) 0.0017(10)
C17 0.0172(14) 0.0216(14) 0.0263(13) -0.0039(11) 0.0074(11) 0.0022(10)
C18 0.0182(14) 0.0207(13) 0.0175(12) -0.0014(10) 0.0042(10) -0.0022(10)

loop_
_atom_type_symbol
_atom_type_description
_atom_type_scat_dispersion_real
_atom_type_scat_dispersion_imag
_atom_type_scat_source
C C 0.0033 0.0016 'International Tables Vol C Tables 4.2.6.8 and 6.1.1.4'
H H 0.0000 0.0000 'International Tables Vol C Tables 4.2.6.8 and 6.1.1.4'
N N 0.0061 0.0033 'International Tables Vol C Tables 4.2.6.8 and 6.1.1.4'
O O 0.0106 0.0060 'International Tables Vol C Tables 4.2.6.8 and 6.1.1.4'
Br Br -0.2901 2.4595 'International Tables Vol C Tables 4.2.6.8 and 6.1.1.4'

loop_
_geom_angle_atom_site_label_1
_geom_angle_atom_site_label_2
_geom_angle_atom_site_label_3
_geom_angle
C1 O1 C8 107.86(16)
O3 N1 O4 124.5(2)
O3 N1 C10 118.1(2)
O4 N1 C10 117.4(2)
O1 C1 C6 123.5(2)
O1 C1 C2 114.4(2)
C6 C1 C2 122.1(2)
C1 C2 C3 120.3(2)
C1 C2 C7 106.8(2)
C3 C2 C7 132.9(2)
C4 C3 C2 117.7(3)
C4 C3 H3 121.2
C2 C3 H3 121.2
C3 C4 C5 121.6(3)
C3 C4 H4 119.2
C5 C4 H4 119.2
C4 C5 C6 121.8(3)
C4 C5 H5 119.1
C6 C5 H5 119.1
C1 C6 C5 116.6(3)
C1 C6 H6 121.7
C5 C6 H6 121.7
O2 C7 C2 130.3(2)
O2 C7 C8 123.3(2)
C2 C7 C8 106.35(18)
O1 C8 C11 109.02(19)
O1 C8 C9 109.61(17)
C11 C8 C9 111.79(19)
O1 C8 C7 104.53(18)
C11 C8 C7 112.2(2)
C9 C8 C7 109.43(18)
C13 C9 C10 111.87(19)
C13 C9 C8 114.48(19)
C10 C9 C8 110.51(18)
C13 C9 H9 106.5
C10 C9 H9 106.5
C8 C9 H9 106.5
N1 C10 C9 111.29(19)
N1 C10 H10A 109.4
C9 C10 H10A 109.4
N1 C10 H10B 109.4
C9 C10 H10B 109.4
H10A C10 H10B 108.0
C12 C11 C8 114.5(2)
C12 C11 H11A 108.6
C8 C11 H11A 108.6
C12 C11 H11B 108.6
C8 C11 H11B 108.6
H11A C11 H11B 107.6
C11 C12 H12A 109.5
C11 C12 H12B 109.5
H12A C12 H12B 109.5
C11 C12 H12C 109.5
H12A C12 H12C 109.5
H12B C12 H12C 109.5
C18 C13 C14 118.8(2)
C18 C13 C9 120.0(2)
C14 C13 C9 121.2(2)
C15 C14 C13 119.5(2)
C15 C14 H14 120.2
C13 C14 H14 120.2
C16 C15 C14 121.9(2)
C16 C15 Br1 119.33(18)
C14 C15 Br1 118.74(18)
C15 C16 C17 118.7(2)
C15 C16 H16 120.6
C17 C16 H16 120.6
C16 C17 C18 120.1(2)
C16 C17 H17 119.9
C18 C17 H17 119.9
C13 C18 C17 120.9(2)
C13 C18 H18 119.5
C17 C18 H18 119.5

loop_
_geom_bond_atom_site_label_1
_geom_bond_atom_site_label_2
_geom_bond_distance
Br1 C15 1.900(2)
O1 C1 1.366(3)
O1 C8 1.469(3)
O2 C7 1.219(2)
O3 N1 1.218(3)
O4 N1 1.222(3)
N1 C10 1.491(3)
C1 C6 1.385(3)
C1 C2 1.387(3)
C2 C3 1.399(3)
C2 C7 1.454(4)
C3 C4 1.368(4)
C3 H3 0.9500
C4 C5 1.382(4)
C4 H4 0.9500
C5 C6 1.385(4)
C5 H5 0.9500
C6 H6 0.9500
C7 C8 1.537(3)
C8 C11 1.526(3)
C8 C9 1.536(3)
C9 C13 1.520(3)
C9 C10 1.530(3)
C9 H9 1.0000
C10 H10A 0.9900
C10 H10B 0.9900
C11 C12 1.517(3)
C11 H11A 0.9900
C11 H11B 0.9900
C12 H12A 0.9800
C12 H12B 0.9800
C12 H12C 0.9800
C13 C18 1.385(3)
C13 C14 1.396(3)
C14 C15 1.381(3)
C14 H14 0.9500
C15 C16 1.380(3)
C16 C17 1.382(4)
C16 H16 0.9500
C17 C18 1.393(3)
C17 H17 0.9500
C18 H18 0.9500

loop_
_geom_torsion_atom_site_label_1
_geom_torsion_atom_site_label_2
_geom_torsion_atom_site_label_3
_geom_torsion_atom_site_label_4
_geom_torsion
C8 O1 C1 C6 178.3(2)
C8 O1 C1 C2 -1.6(3)
O1 C1 C2 C3 179.7(2)
C6 C1 C2 C3 -0.2(4)
O1 C1 C2 C7 0.9(3)
C6 C1 C2 C7 -179.0(2)
C1 C2 C3 C4 -0.9(4)
C7 C2 C3 C4 177.5(3)
C2 C3 C4 C5 1.4(4)
C3 C4 C5 C6 -0.8(4)
O1 C1 C6 C5 -179.0(2)
C2 C1 C6 C5 0.8(4)
C4 C5 C6 C1 -0.4(4)
C1 C2 C7 O2 179.4(3)
C3 C2 C7 O2 0.7(6)
C1 C2 C7 C8 0.2(3)
C3 C2 C7 C8 -178.4(3)
C1 O1 C8 C11 121.7(2)
C1 O1 C8 C9 -115.7(2)
C1 O1 C8 C7 1.5(3)
O2 C7 C8 O1 179.7(3)
C2 C7 C8 O1 -1.0(3)
O2 C7 C8 C11 61.7(4)
C2 C7 C8 C11 -119.0(2)
O2 C7 C8 C9 -63.0(4)
C2 C7 C8 C9 116.3(2)
O1 C8 C9 C13 -69.9(2)
C11 C8 C9 C13 51.1(3)
C7 C8 C9 C13 176.0(2)
O1 C8 C9 C10 57.5(2)
C11 C8 C9 C10 178.46(19)
C7 C8 C9 C10 -56.6(2)
O3 N1 C10 C9 -36.3(3)
O4 N1 C10 C9 145.7(2)
C13 C9 C10 N1 -60.8(2)
C8 C9 C10 N1 170.41(17)
O1 C8 C11 C12 -68.0(2)
C9 C8 C11 C12 170.7(2)
C7 C8 C11 C12 47.3(3)
C10 C9 C13 C18 119.3(2)
C8 C9 C13 C18 -114.0(2)
C10 C9 C13 C14 -60.3(3)
C8 C9 C13 C14 66.4(3)
C18 C13 C14 C15 0.6(4)
C9 C13 C14 C15 -179.8(2)
C13 C14 C15 C16 -0.3(4)
C13 C14 C15 Br1 178.5(2)
C14 C15 C16 C17 -0.1(4)
Br1 C15 C16 C17 -178.79(19)
C15 C16 C17 C18 0.1(4)
C14 C13 C18 C17 -0.6(4)
C9 C13 C18 C17 179.8(2)
C16 C17 C18 C13 0.3(4)
